data_4504019
loop_
_publ_author_name
'Jin, Shouwen'
'Chen, Wanzhi'
'Qiu, Huayu'

_publ_section_title
;
 Syntheses and Structural Characterization of a One-Dimensional Chain,
 Two-Dimensional Noninterpenetrated Grid, and Three-Dimensional
 Polycatenane Coordination Polymers Assembled from Flexible Bidentate
 Imidazolyl Ligands
;
_journal_issue 10
_journal_name_full 'Crystal Growth &amp; Design'
_journal_page_first 2071
_journal_paper_doi 10.1021/cg060666q
_journal_volume 7
_journal_year 2007
_chemical_formula_sum 'C24 H22 N6 O8 Zn'
_chemical_formula_weight 587.85
_chemical_name_systematic
; 
 ? 
;
_space_group_IT_number 15
_symmetry_cell_setting monoclinic
_symmetry_space_group_name_Hall '-C 2yc'
_symmetry_space_group_name_H-M 'C 1 2/c 1'
_atom_sites_solution_hydrogens geom
_atom_sites_solution_primary direct
_atom_sites_solution_secondary difmap
_audit_creation_method SHELXL-97
_cell_angle_alpha 90.00
_cell_angle_beta 118.509(3)
_cell_angle_gamma 90.00
_cell_formula_units_Z 4
_cell_length_a 26.098(7)
_cell_length_b 6.5711(18)
_cell_length_c 16.638(5)
_cell_measurement_reflns_used 2617
_cell_measurement_temperature 298(2)
_cell_measurement_theta_max 24.005
_cell_measurement_theta_min 2.787
_cell_volume 2507.3(12)
_computing_cell_refinement 'Bruker SMART'
_computing_data_collection 'Bruker SMART'
_computing_data_reduction 'Bruker SAINT'
_computing_molecular_graphics 'Bruker SHELXTL'
_computing_publication_material 'Bruker SHELXTL'
_computing_structure_refinement 'SHELXL-97 (Sheldrick, 1997)'
_computing_structure_solution 'SHELXS-97 (Sheldrick, 1990)'
_diffrn_ambient_temperature 298(2)
_diffrn_measured_fraction_theta_full 0.998
_diffrn_measured_fraction_theta_max 0.998
_diffrn_measurement_device_type 'CCD area detector'
_diffrn_measurement_method 'phi and omega scans'
_diffrn_radiation_monochromator graphite
_diffrn_radiation_source 'fine-focus sealed tube'
_diffrn_radiation_type MoK\a
_diffrn_radiation_wavelength 0.71073
_diffrn_reflns_av_R_equivalents 0.0315
_diffrn_reflns_av_sigmaI/netI 0.0314
_diffrn_reflns_limit_h_max 30
_diffrn_reflns_limit_h_min -30
_diffrn_reflns_limit_k_max 7
_diffrn_reflns_limit_k_min -6
_diffrn_reflns_limit_l_max 19
_diffrn_reflns_limit_l_min -16
_diffrn_reflns_number 6118
_diffrn_reflns_theta_full 25.00
_diffrn_reflns_theta_max 25.00
_diffrn_reflns_theta_min 1.78
_exptl_absorpt_coefficient_mu 1.041
_exptl_absorpt_correction_T_max 0.7522
_exptl_absorpt_correction_T_min 0.6348
_exptl_absorpt_correction_type multi-scan
_exptl_absorpt_process_details sadabs
_exptl_crystal_colour colorless
_exptl_crystal_density_diffrn 1.557
_exptl_crystal_density_method 'not measured'
_exptl_crystal_description block
_exptl_crystal_F_000 1208
_exptl_crystal_size_max 0.48
_exptl_crystal_size_mid 0.43
_exptl_crystal_size_min 0.29
_refine_diff_density_max 0.707
_refine_diff_density_min -0.379
_refine_diff_density_rms 0.070
_refine_ls_extinction_method none
_refine_ls_goodness_of_fit_ref 1.025
_refine_ls_hydrogen_treatment constr
_refine_ls_matrix_type full
_refine_ls_number_parameters 177
_refine_ls_number_reflns 2196
_refine_ls_number_restraints 0
_refine_ls_restrained_S_all 1.025
_refine_ls_R_factor_all 0.0600
_refine_ls_R_factor_gt 0.0489
_refine_ls_shift/su_max 0.000
_refine_ls_shift/su_mean 0.000
_refine_ls_structure_factor_coef Fsqd
_refine_ls_weighting_details 'calc w=1/[\s^2^(Fo^2^)+(0.0744P)^2^+5.3100P] where P=(Fo^2^+2Fc^2^)/3'
_refine_ls_weighting_scheme calc
_refine_ls_wR_factor_gt 0.1247
_refine_ls_wR_factor_ref 0.1356
_reflns_number_gt 1843
_reflns_number_total 2196
_reflns_threshold_expression >2sigma(I)
_cod_data_source_file cg060666qsi20061001_064709.cif
_cod_data_source_block 060613f
_cod_depositor_comments
;
The following automatic conversions were performed:

'_symmetry_cell_setting' value 'Monoclinic' changed to 'monoclinic'
according to /home/saulius/struct/CIF-dictionaries/cif_core.dic
dictionary named 'cif_core.dic' version 2.4.1 from 2010-06-29.

Automatic conversion script
Id: cif_fix_values 1715 2011-07-08 13:25:40Z adriana 
;
_cod_original_sg_symbol_H-M C2/c
_cod_database_code 4504019

loop_
_symmetry_equiv_pos_as_xyz
'x, y, z'
'-x, y, -z+1/2'
'x+1/2, y+1/2, z'
'-x+1/2, y+1/2, -z+1/2'
'-x, -y, -z'
'x, -y, z-1/2'
'-x+1/2, -y+1/2, -z'
'x+1/2, -y+1/2, z-1/2'

loop_
_atom_site_label
_atom_site_type_symbol
_atom_site_fract_x
_atom_site_fract_y
_atom_site_fract_z
_atom_site_U_iso_or_equiv
_atom_site_adp_type
_atom_site_occupancy
_atom_site_symmetry_multiplicity
_atom_site_calc_flag
_atom_site_refinement_flags
Zn1 Zn 0.5000 0.69861(8) 0.7500 0.0416(2) Uani 1 2 d S
N1 N 0.55847(16) 1.1468(6) 0.6391(3) 0.0639(10) Uani 1 1 d .
N2 N 0.54046(13) 0.8837(5) 0.70216(19) 0.0443(7) Uani 1 1 d .
N3 N 0.22860(18) 0.0208(8) 0.3486(4) 0.0883(14) Uani 1 1 d .
O1 O 0.44119(13) 0.4885(5) 0.6756(2) 0.0661(8) Uani 1 1 d .
O2 O 0.40350(16) 0.7383(5) 0.5764(3) 0.0851(10) Uani 1 1 d .
O3 O 0.1958(2) 0.0875(8) 0.2739(3) 0.1314(19) Uani 1 1 d .
O4 O 0.2254(2) -0.1492(8) 0.3729(4) 0.150(2) Uani 1 1 d .
C1 C 0.52136(19) 1.0567(6) 0.6609(3) 0.0622(11) Uani 1 1 d .
H1 H 0.4854 1.1116 0.6479 0.075 Uiso 1 1 calc R
C2 C 0.59437(18) 0.8633(7) 0.7088(3) 0.0605(11) Uani 1 1 d .
H2 H 0.6199 0.7557 0.7369 0.073 Uiso 1 1 calc R
C3 C 0.6048(2) 1.0222(7) 0.6684(4) 0.0714(13) Uani 1 1 d .
H3 H 0.6379 1.0426 0.6619 0.086 Uiso 1 1 calc R
C4 C 0.5538(3) 1.3562(9) 0.6030(4) 0.0979(19) Uani 1 1 d .
H4A H 0.5551 1.4520 0.6484 0.118 Uiso 1 1 calc R
H4B H 0.5872 1.3826 0.5939 0.118 Uiso 1 1 calc R
C5 C 0.5015(2) 1.3915(7) 0.5185(3) 0.0651(12) Uani 1 1 d .
H5A H 0.4680 1.3689 0.5277 0.078 Uiso 1 1 calc R
H5B H 0.4996 1.2943 0.4733 0.078 Uiso 1 1 calc R
C6 C 0.40455(19) 0.5623(7) 0.6016(3) 0.0605(11) Uani 1 1 d .
C7 C 0.35755(16) 0.4139(6) 0.5367(3) 0.0548(10) Uani 1 1 d .
C8 C 0.35308(18) 0.2169(7) 0.5622(3) 0.0621(11) Uani 1 1 d .
H8 H 0.3786 0.1718 0.6210 0.074 Uiso 1 1 calc R
C9 C 0.31056(18) 0.0861(7) 0.5003(3) 0.0666(12) Uani 1 1 d .
H9 H 0.3072 -0.0465 0.5168 0.080 Uiso 1 1 calc R
C10 C 0.27408(18) 0.1577(8) 0.4152(3) 0.0630(12) Uani 1 1 d .
C11 C 0.2773(2) 0.3521(9) 0.3886(3) 0.0758(14) Uani 1 1 d .
H11 H 0.2515 0.3967 0.3299 0.091 Uiso 1 1 calc R
C12 C 0.3192(2) 0.4801(8) 0.4500(3) 0.0710(12) Uani 1 1 d .
H12 H 0.3218 0.6128 0.4328 0.085 Uiso 1 1 calc R

loop_
_atom_site_aniso_label
_atom_site_aniso_U_11
_atom_site_aniso_U_22
_atom_site_aniso_U_33
_atom_site_aniso_U_23
_atom_site_aniso_U_13
_atom_site_aniso_U_12
Zn1 0.0468(4) 0.0354(4) 0.0402(3) 0.000 0.0188(3) 0.000
N1 0.060(2) 0.053(2) 0.082(2) 0.0247(19) 0.0367(19) 0.0062(17)
N2 0.0464(17) 0.0399(16) 0.0455(16) 0.0059(14) 0.0209(13) 0.0052(14)
N3 0.054(2) 0.090(3) 0.096(3) -0.045(3) 0.016(2) -0.008(2)
O1 0.0609(17) 0.0545(17) 0.0642(18) -0.0122(15) 0.0148(15) 0.0006(15)
O2 0.075(2) 0.057(2) 0.097(3) -0.0018(19) 0.0198(19) -0.0069(17)
O3 0.103(3) 0.145(4) 0.085(3) -0.040(3) -0.004(3) -0.020(3)
O4 0.101(3) 0.077(3) 0.190(5) -0.049(3) 0.004(3) -0.026(3)
C1 0.055(2) 0.054(2) 0.087(3) 0.026(2) 0.041(2) 0.018(2)
C2 0.048(2) 0.047(2) 0.083(3) 0.015(2) 0.028(2) 0.0086(18)
C3 0.056(3) 0.064(3) 0.105(4) 0.018(3) 0.048(3) 0.008(2)
C4 0.086(4) 0.077(3) 0.118(5) 0.044(3) 0.038(3) -0.001(3)
C5 0.089(3) 0.054(3) 0.061(3) 0.012(2) 0.042(2) 0.010(2)
C6 0.057(3) 0.056(3) 0.066(3) -0.007(2) 0.027(2) 0.012(2)
C7 0.039(2) 0.055(2) 0.069(3) -0.021(2) 0.0245(19) -0.0048(18)
C8 0.046(2) 0.062(3) 0.062(2) -0.010(2) 0.0125(19) 0.007(2)
C9 0.052(2) 0.050(2) 0.086(3) -0.012(2) 0.023(2) 0.002(2)
C10 0.043(2) 0.070(3) 0.069(3) -0.030(2) 0.021(2) -0.007(2)
C11 0.064(3) 0.094(4) 0.059(3) -0.010(3) 0.021(2) -0.007(3)
C12 0.067(3) 0.071(3) 0.067(3) -0.004(2) 0.026(2) -0.013(2)

loop_
_atom_type_symbol
_atom_type_description
_atom_type_scat_dispersion_real
_atom_type_scat_dispersion_imag
_atom_type_scat_source
C C 0.0033 0.0016 'International Tables Vol C Tables 4.2.6.8 and 6.1.1.4'
H H 0.0000 0.0000 'International Tables Vol C Tables 4.2.6.8 and 6.1.1.4'
N N 0.0061 0.0033 'International Tables Vol C Tables 4.2.6.8 and 6.1.1.4'
O O 0.0106 0.0060 'International Tables Vol C Tables 4.2.6.8 and 6.1.1.4'
Zn Zn 0.2839 1.4301 'International Tables Vol C Tables 4.2.6.8 and 6.1.1.4'

loop_
_geom_angle_atom_site_label_1
_geom_angle_atom_site_label_2
_geom_angle_atom_site_label_3
_geom_angle
_geom_angle_site_symmetry_1
_geom_angle_site_symmetry_3
O1 Zn1 O1 92.43(18) . 2_656
O1 Zn1 N2 124.60(12) . .
O1 Zn1 N2 105.71(12) 2_656 .
O1 Zn1 N2 105.71(12) . 2_656
O1 Zn1 N2 124.60(12) 2_656 2_656
N2 Zn1 N2 105.41(17) . 2_656
C1 N1 C3 106.0(4) . .
C1 N1 C4 126.5(4) . .
C3 N1 C4 126.8(4) . .
C1 N2 C2 104.4(3) . .
C1 N2 Zn1 126.8(3) . .
C2 N2 Zn1 128.7(3) . .
O4 N3 O3 123.6(5) . .
O4 N3 C10 118.1(5) . .
O3 N3 C10 118.2(6) . .
C6 O1 Zn1 110.2(3) . .
N2 C1 N1 113.0(4) . .
N2 C1 H1 123.5 . .
N1 C1 H1 123.5 . .
C3 C2 N2 109.3(4) . .
C3 C2 H2 125.3 . .
N2 C2 H2 125.3 . .
C2 C3 N1 107.2(4) . .
C2 C3 H3 126.4 . .
N1 C3 H3 126.4 . .
C5 C4 N1 113.8(5) . .
C5 C4 H4A 108.8 . .
N1 C4 H4A 108.8 . .
C5 C4 H4B 108.8 . .
N1 C4 H4B 108.8 . .
H4A C4 H4B 107.7 . .
C4 C5 C5 112.6(5) . 5_686
C4 C5 H5A 109.1 . .
C5 C5 H5A 109.1 5_686 .
C4 C5 H5B 109.1 . .
C5 C5 H5B 109.1 5_686 .
H5A C5 H5B 107.8 . .
O2 C6 O1 126.1(4) . .
O2 C6 C7 118.6(4) . .
O1 C6 C7 115.4(4) . .
C12 C7 C8 119.4(4) . .
C12 C7 C6 118.3(4) . .
C8 C7 C6 122.3(4) . .
C7 C8 C9 120.3(4) . .
C7 C8 H8 119.9 . .
C9 C8 H8 119.9 . .
C10 C9 C8 118.2(4) . .
C10 C9 H9 120.9 . .
C8 C9 H9 120.9 . .
C9 C10 C11 122.7(4) . .
C9 C10 N3 118.9(5) . .
C11 C10 N3 118.4(5) . .
C10 C11 C12 118.8(5) . .
C10 C11 H11 120.6 . .
C12 C11 H11 120.6 . .
C11 C12 C7 120.6(5) . .
C11 C12 H12 119.7 . .
C7 C12 H12 119.7 . .

loop_
_geom_bond_atom_site_label_1
_geom_bond_atom_site_label_2
_geom_bond_distance
_geom_bond_site_symmetry_2
Zn1 O1 1.995(3) .
Zn1 O1 1.995(3) 2_656
Zn1 N2 2.008(3) .
Zn1 N2 2.008(3) 2_656
N1 C1 1.324(5) .
N1 C3 1.344(6) .
N1 C4 1.483(6) .
N2 C1 1.298(5) .
N2 C2 1.364(5) .
N3 O4 1.205(7) .
N3 O3 1.206(6) .
N3 C10 1.480(6) .
O1 C6 1.241(5) .
O2 C6 1.226(5) .
C1 H1 0.9300 .
C2 C3 1.337(6) .
C2 H2 0.9300 .
C3 H3 0.9300 .
C4 C5 1.435(7) .
C4 H4A 0.9700 .
C4 H4B 0.9700 .
C5 C5 1.539(8) 5_686
C5 H5A 0.9700 .
C5 H5B 0.9700 .
C6 C7 1.535(6) .
C7 C12 1.377(6) .
C7 C8 1.384(6) .
C8 C9 1.393(6) .
C8 H8 0.9300 .
C9 C10 1.358(7) .
C9 H9 0.9300 .
C10 C11 1.368(7) .
C11 C12 1.372(7) .
C11 H11 0.9300 .
C12 H12 0.9300 .

loop_
_geom_torsion_atom_site_label_1
_geom_torsion_atom_site_label_2
_geom_torsion_atom_site_label_3
_geom_torsion_atom_site_label_4
_geom_torsion
_geom_torsion_site_symmetry_1
_geom_torsion_site_symmetry_4
O1 Zn1 N2 C1 85.7(4) . .
O1 Zn1 N2 C1 -170.0(4) 2_656 .
N2 Zn1 N2 C1 -36.4(3) 2_656 .
O1 Zn1 N2 C2 -97.6(4) . .
O1 Zn1 N2 C2 6.7(4) 2_656 .
N2 Zn1 N2 C2 140.3(4) 2_656 .
O1 Zn1 O1 C6 -158.3(3) 2_656 .
N2 Zn1 O1 C6 -47.3(3) . .
N2 Zn1 O1 C6 74.7(3) 2_656 .
C2 N2 C1 N1 1.1(5) . .
Zn1 N2 C1 N1 178.5(3) . .
C3 N1 C1 N2 0.1(6) . .
C4 N1 C1 N2 -171.3(5) . .
C1 N2 C2 C3 -2.0(5) . .
Zn1 N2 C2 C3 -179.3(3) . .
N2 C2 C3 N1 2.1(6) . .
C1 N1 C3 C2 -1.4(6) . .
C4 N1 C3 C2 170.0(5) . .
C1 N1 C4 C5 -59.2(8) . .
C3 N1 C4 C5 131.1(6) . .
N1 C4 C5 C5 -178.7(5) . 5_686
Zn1 O1 C6 O2 -0.2(6) . .
Zn1 O1 C6 C7 178.5(3) . .
O2 C6 C7 C12 5.4(6) . .
O1 C6 C7 C12 -173.4(4) . .
O2 C6 C7 C8 -175.4(4) . .
O1 C6 C7 C8 5.8(6) . .
C12 C7 C8 C9 0.7(6) . .
C6 C7 C8 C9 -178.5(4) . .
C7 C8 C9 C10 -0.1(7) . .
C8 C9 C10 C11 -0.5(7) . .
C8 C9 C10 N3 -180.0(4) . .
O4 N3 C10 C9 0.8(7) . .
O3 N3 C10 C9 178.5(5) . .
O4 N3 C10 C11 -178.8(6) . .
O3 N3 C10 C11 -1.0(7) . .
C9 C10 C11 C12 0.4(7) . .
N3 C10 C11 C12 179.9(4) . .
C10 C11 C12 C7 0.2(7) . .
C8 C7 C12 C11 -0.7(7) . .
C6 C7 C12 C11 178.5(4) . .
